data_4074679
loop_
_publ_author_name
'van Buijtenen, Jeroen'
'Meuldijk, Jan'
'Vekemans, Jef A. J. M.'
'Hulshof, Lumbertus A.'
'Kooijman, Huub'
'Spek, Anthony L.'

_publ_section_title
;
 Dinuclear Ruthenium Complexes Bearing Dicarboxylate and Phosphine
 Ligands. Acceptorless Catalytic Dehydrogenation of 1-Phenylethanol
;
_journal_issue 4
_journal_name_full Organometallics
_journal_page_first 873
_journal_paper_doi 10.1021/om050789s
_journal_volume 25
_journal_year 2006
_chemical_compound_source 'see text'
_chemical_formula_moiety 'C82 H64 F8 O12 P4 Ru2, C H Cl3'
_chemical_formula_sum 'C83 H65 Cl3 F8 O12 P4 Ru2'
_chemical_formula_weight 1838.72
_chemical_name_systematic ?
_space_group_IT_number 14
_symmetry_cell_setting monoclinic
_symmetry_Int_Tables_number 14
_symmetry_space_group_name_Hall '-P 2ybc'
_symmetry_space_group_name_H-M 'P 1 21/c 1'
_atom_sites_solution_hydrogens geom
_atom_sites_solution_primary direct
_atom_sites_solution_secondary difmap
_cell_angle_alpha 90
_cell_angle_beta 118.647(10)
_cell_angle_gamma 90
_cell_formula_units_Z 4
_cell_length_a 18.779(2)
_cell_length_b 29.4780(10)
_cell_length_c 18.7773(10)
_cell_measurement_reflns_used 1889
_cell_measurement_temperature 150
_cell_measurement_theta_max 25.0
_cell_measurement_theta_min 2.0
_cell_volume 9122.1(14)
_computing_cell_refinement 'Denzo (Otwinowski & Minor, 1997)'
_computing_data_collection 'Collect (Hooft, 1998)'
_computing_data_reduction 'Denzo (Otwinowski & Minor, 1997)'
_computing_molecular_graphics 'PLATON (Spek, 2003)'
_computing_publication_material 'PLATON (Spek, 2003)'
_computing_structure_refinement 'SHELXL-97 (Sheldrick, 1997)'
_computing_structure_solution 'SHELXS86 (Sheldrick, 1986)'
_diffrn_ambient_temperature 150
_diffrn_detector_area_resol_mean 18.4
_diffrn_measured_fraction_theta_full 0.997
_diffrn_measured_fraction_theta_max 0.997
_diffrn_measurement_device_type 'Nonius KappaCCD area detector'
_diffrn_measurement_method '\f scans and \w scans with \k offset'
_diffrn_radiation_monochromator graphite
_diffrn_radiation_probe x-ray
_diffrn_radiation_source 'Rotating Anode'
_diffrn_radiation_type MoK\a
_diffrn_radiation_wavelength 0.71073
_diffrn_reflns_av_R_equivalents 0.0000
_diffrn_reflns_av_sigmaI/netI 0.0463
_diffrn_reflns_limit_h_max 21
_diffrn_reflns_limit_h_min -24
_diffrn_reflns_limit_k_max 38
_diffrn_reflns_limit_k_min 0
_diffrn_reflns_limit_l_max 24
_diffrn_reflns_limit_l_min 0
_diffrn_reflns_number 20806
_diffrn_reflns_reduction_process
;
;
_diffrn_reflns_theta_full 27.45
_diffrn_reflns_theta_max 27.45
_diffrn_reflns_theta_min 1.24
_diffrn_standards_number 0
_exptl_absorpt_coefficient_mu 0.559
_exptl_absorpt_correction_type none
_exptl_crystal_colour yellow
_exptl_crystal_density_diffrn 1.339
_exptl_crystal_density_method 'Not Measured'
_exptl_crystal_description prism
_exptl_crystal_F_000 3720
_exptl_crystal_size_max 0.350
_exptl_crystal_size_mid 0.150
_exptl_crystal_size_min 0.100
_refine_diff_density_max 0.800
_refine_diff_density_min -0.655
_refine_diff_density_rms 0.118
_refine_ls_extinction_method none
_refine_ls_goodness_of_fit_ref 1.063
_refine_ls_hydrogen_treatment constr
_refine_ls_matrix_type full
_refine_ls_number_parameters 1009
_refine_ls_number_reflns 20806
_refine_ls_number_restraints 0
_refine_ls_restrained_S_all 1.063
_refine_ls_R_factor_all 0.0641
_refine_ls_R_factor_gt 0.0444
_refine_ls_shift/su_max 0.001
_refine_ls_shift/su_mean 0.000
_refine_ls_structure_factor_coef Fsqd
_refine_ls_weighting_details 'w=1/[\s^2^(F~o~^2^)+(0.0844P)^2^] where P=(F~o~^2^+2Fc^2^)/3'
_refine_ls_weighting_scheme calc
_refine_ls_wR_factor_gt 0.1290
_refine_ls_wR_factor_ref 0.1358
_reflns_number_gt 15510
_reflns_number_total 20806
_reflns_threshold_expression I>2\s(I)
_cod_data_source_file om050789ssi20051212_073958.cif
_cod_data_source_block 2
_cod_depositor_comments
;
 Changing the _chemical_formula_sum data item value from
 'C83 H65 Cl3 F8 O12 P4 R U2' to 'C83 H65 Cl3 F8 O12 P4 Ru2'.

 Antanas Vaitkus,
 2017-01-04

The following automatic conversions were performed:

'_symmetry_cell_setting' value 'Monoclinic' changed to 'monoclinic'
according to /home/saulius/struct/CIF-dictionaries/cif_core.dic
dictionary named 'cif_core.dic' version 2.4.1 from 2010-06-29.

Automatic conversion script
Id: cif_fix_values 1715 2011-07-08 13:25:40Z adriana 
;
_cod_original_sg_symbol_H-M 'P 21/c'
_cod_original_formula_sum 'C83 H65 CL3 F8 O12 P4 RU2'
_cod_database_code 4074679

loop_
_symmetry_equiv_pos_site_id
_symmetry_equiv_pos_as_xyz
1 x,y,z
2 -x,1/2+y,1/2-z
3 -x,-y,-z
4 x,1/2-y,1/2+z

loop_
_atom_site_aniso_label
_atom_site_aniso_U_11
_atom_site_aniso_U_22
_atom_site_aniso_U_33
_atom_site_aniso_U_23
_atom_site_aniso_U_13
_atom_site_aniso_U_12
Ru1 0.0211(1) 0.0148(1) 0.0215(1) 0.0001(1) 0.0103(1) 0.0001(1)
Ru2 0.0176(1) 0.0169(1) 0.0223(1) 0.0003(1) 0.0108(1) 0.0018(1)
P1 0.0223(4) 0.0157(4) 0.0262(4) 0.0014(3) 0.0107(3) 0.0012(3)
P2 0.0215(4) 0.0187(4) 0.0208(4) 0.0013(3) 0.0105(3) 0.0002(3)
P3 0.0192(4) 0.0173(4) 0.0243(4) -0.0006(3) 0.0107(3) 0.0003(3)
P4 0.0209(4) 0.0179(4) 0.0237(4) -0.0016(3) 0.0128(3) 0.0001(3)
F1 0.0254(10) 0.0448(11) 0.0328(10) 0.0109(8) 0.0193(8) 0.0047(8)
F2 0.0273(10) 0.0370(10) 0.0246(10) -0.0023(8) 0.0050(8) -0.0050(8)
F3 0.0375(10) 0.0269(9) 0.0280(10) -0.0028(8) 0.0201(8) 0.0039(8)
F4 0.0227(9) 0.0387(11) 0.0305(10) 0.0130(8) 0.0124(8) 0.0106(8)
F5 0.0408(11) 0.0261(10) 0.0350(11) -0.0002(8) 0.0159(9) -0.0120(8)
F6 0.0206(9) 0.0446(11) 0.0304(10) 0.0046(9) 0.0070(8) 0.0011(8)
F7 0.0346(11) 0.0263(9) 0.0392(11) 0.0032(8) 0.0226(9) 0.0055(8)
F8 0.0417(11) 0.0303(10) 0.0240(10) -0.0060(8) 0.0126(9) -0.0127(8)
O1 0.0374(14) 0.0197(12) 0.0499(15) 0.0002(10) 0.0153(12) -0.0070(10)
O2 0.0295(12) 0.0212(11) 0.0276(12) -0.0055(9) 0.0146(10) -0.0033(9)
O3 0.0222(11) 0.0194(10) 0.0208(11) 0.0012(8) 0.0089(9) 0.0015(8)
O4 0.0300(12) 0.0226(12) 0.0312(12) -0.0046(9) 0.0100(10) -0.0008(9)
O5 0.0308(12) 0.0258(12) 0.0355(13) 0.0064(10) 0.0199(11) 0.0073(10)
O6 0.0215(11) 0.0207(10) 0.0255(11) 0.0023(8) 0.0145(9) 0.0025(8)
O7 0.0245(11) 0.0215(11) 0.0348(12) 0.0020(9) 0.0172(10) 0.0048(9)
O8 0.0261(12) 0.0380(13) 0.0394(14) -0.0029(11) 0.0208(11) -0.0023(10)
O9 0.0235(11) 0.0241(11) 0.0251(11) -0.0002(9) 0.0104(9) 0.0022(9)
O10 0.0227(11) 0.0377(13) 0.0305(12) 0.0004(10) 0.0150(10) 0.0035(10)
O11 0.0377(13) 0.0241(11) 0.0290(12) -0.0040(9) 0.0183(11) -0.0046(10)
O12 0.0247(11) 0.0183(10) 0.0256(11) -0.0008(8) 0.0111(9) -0.0019(8)
C1 0.0201(16) 0.0291(18) 0.0270(17) 0.0017(13) 0.0094(13) 0.0016(13)
C2 0.0223(15) 0.0222(16) 0.0191(15) 0.0028(12) 0.0098(13) -0.0011(12)
C3 0.0235(16) 0.0308(17) 0.0206(15) -0.0022(13) 0.0107(13) -0.0009(13)
C4 0.0222(15) 0.0241(15) 0.0226(16) 0.0012(12) 0.0103(13) 0.0038(12)
C5 0.0204(15) 0.0241(16) 0.0195(15) -0.0019(12) 0.0080(13) -0.0001(12)
C6 0.0204(15) 0.0224(15) 0.0238(16) -0.0018(12) 0.0088(13) 0.0024(12)
C7 0.0202(16) 0.0224(16) 0.0266(16) 0.0035(12) 0.0092(13) -0.0045(12)
C8 0.0217(16) 0.0226(16) 0.0274(16) 0.0022(13) 0.0083(13) -0.0011(12)
C9 0.0281(17) 0.0212(15) 0.0226(16) 0.0003(12) 0.0105(14) -0.0008(13)
C10 0.0189(15) 0.0245(16) 0.0218(16) 0.0014(12) 0.0069(13) -0.0020(12)
C111 0.0235(16) 0.0231(16) 0.0339(18) 0.0072(13) 0.0140(14) 0.0053(13)
C112 0.0322(18) 0.0257(17) 0.0363(19) 0.0020(14) 0.0159(16) 0.0049(14)
C113 0.047(2) 0.038(2) 0.044(2) 0.0005(17) 0.0272(19) 0.0088(17)
C114 0.061(3) 0.055(3) 0.065(3) 0.010(2) 0.051(2) 0.012(2)
C115 0.049(2) 0.045(2) 0.073(3) 0.001(2) 0.044(2) -0.0097(19)
C116 0.037(2) 0.0309(18) 0.055(2) -0.0029(17) 0.0280(19) -0.0027(15)
C121 0.0213(16) 0.0235(16) 0.0307(17) -0.0031(13) 0.0114(14) -0.0028(12)
C122 0.0291(17) 0.0217(16) 0.0287(17) -0.0013(13) 0.0135(14) -0.0015(13)
C123 0.0352(19) 0.0237(17) 0.037(2) -0.0038(14) 0.0160(16) -0.0058(14)
C124 0.042(2) 0.0321(19) 0.038(2) -0.0096(16) 0.0098(18) -0.0098(16)
C125 0.049(2) 0.034(2) 0.031(2) -0.0003(15) 0.0035(17) 0.0035(17)
C126 0.0325(19) 0.0256(17) 0.0343(19) 0.0005(14) 0.0090(16) 0.0021(14)
C131 0.0296(17) 0.0167(15) 0.0249(16) 0.0016(12) 0.0096(14) 0.0006(12)
C132 0.0362(19) 0.0263(17) 0.0354(19) 0.0053(14) 0.0194(16) 0.0045(14)
C133 0.039(2) 0.0268(18) 0.048(2) 0.0116(16) 0.0166(18) 0.0130(15)
C134 0.044(2) 0.0201(17) 0.046(2) 0.0090(15) 0.0150(18) -0.0027(15)
C135 0.038(2) 0.0243(17) 0.047(2) 0.0057(15) 0.0229(17) -0.0003(14)
C136 0.0244(17) 0.0192(15) 0.0354(18) 0.0037(13) 0.0116(14) 0.0008(12)
C211 0.0277(16) 0.0190(15) 0.0269(16) 0.0031(12) 0.0151(14) 0.0039(12)
C212 0.0308(18) 0.0293(17) 0.0253(17) 0.0045(13) 0.0138(14) 0.0003(14)
C213 0.0333(19) 0.039(2) 0.0256(18) 0.0069(15) 0.0073(15) 0.0001(15)
C214 0.049(2) 0.035(2) 0.0303(19) 0.0147(15) 0.0145(17) 0.0012(17)
C215 0.045(2) 0.0242(17) 0.037(2) 0.0065(14) 0.0191(17) -0.0073(15)
C216 0.0293(17) 0.0234(16) 0.0270(17) -0.0009(13) 0.0131(14) 0.0026(13)
C221 0.0234(16) 0.0275(16) 0.0242(16) 0.0069(13) 0.0130(13) 0.0026(13)
C222 0.0273(17) 0.0281(17) 0.0365(19) -0.0002(14) 0.0147(15) 0.0008(14)
C223 0.032(2) 0.042(2) 0.054(2) -0.0008(18) 0.0220(18) 0.0086(16)
C224 0.0215(17) 0.039(2) 0.050(2) 0.0051(17) 0.0142(17) -0.0007(15)
C225 0.0288(18) 0.0311(18) 0.0358(19) -0.0001(15) 0.0139(16) -0.0059(14)
C226 0.0290(17) 0.0230(16) 0.0294(17) 0.0046(13) 0.0131(14) -0.0003(13)
C231 0.0223(16) 0.0231(15) 0.0292(17) 0.0023(13) 0.0153(14) -0.0017(12)
C232 0.0294(17) 0.0296(17) 0.0260(17) -0.0022(13) 0.0151(14) -0.0037(14)
C233 0.0355(19) 0.0285(18) 0.0325(19) -0.0124(14) 0.0170(16) -0.0067(14)
C234 0.047(2) 0.0182(16) 0.045(2) -0.0071(15) 0.0257(18) -0.0045(15)
C235 0.042(2) 0.0270(17) 0.0357(19) 0.0044(14) 0.0209(17) 0.0033(15)
C236 0.0340(18) 0.0210(15) 0.0252(16) 0.0015(13) 0.0131(14) 0.0009(13)
C311 0.0214(15) 0.0200(15) 0.0336(18) -0.0083(13) 0.0129(14) -0.0030(12)
C312 0.040(2) 0.0266(17) 0.041(2) -0.0056(15) 0.0273(17) 0.0005(14)
C313 0.053(2) 0.043(2) 0.052(2) -0.0085(18) 0.036(2) -0.0050(19)
C314 0.043(2) 0.052(2) 0.066(3) -0.020(2) 0.038(2) -0.0016(19)
C315 0.0231(18) 0.045(2) 0.057(3) -0.0158(19) 0.0109(18) 0.0094(16)
C316 0.0258(18) 0.0296(18) 0.040(2) -0.0073(15) 0.0087(15) 0.0054(14)
C321 0.0273(16) 0.0160(14) 0.0272(16) 0.0016(12) 0.0126(14) 0.0021(12)
C322 0.0245(16) 0.0234(16) 0.0355(18) 0.0027(13) 0.0138(14) -0.0001(13)
C323 0.0308(18) 0.0361(19) 0.0289(18) 0.0091(15) 0.0082(15) 0.0025(15)
C324 0.040(2) 0.037(2) 0.0301(18) 0.0092(15) 0.0173(16) -0.0012(16)
C325 0.0317(18) 0.0303(18) 0.0373(19) 0.0011(15) 0.0190(16) -0.0054(14)
C326 0.0260(17) 0.0217(15) 0.0300(17) -0.0007(13) 0.0132(14) -0.0030(13)
C331 0.0242(16) 0.0220(15) 0.0223(15) -0.0007(12) 0.0117(13) -0.0047(12)
C332 0.0288(18) 0.0249(17) 0.0378(19) -0.0057(14) 0.0126(15) 0.0018(14)
C333 0.042(2) 0.0232(17) 0.054(2) -0.0135(16) 0.0241(19) -0.0087(15)
C334 0.036(2) 0.038(2) 0.035(2) -0.0103(16) 0.0135(16) -0.0161(16)
C335 0.0261(17) 0.0366(19) 0.0345(19) -0.0039(15) 0.0119(15) -0.0036(14)
C336 0.0231(16) 0.0292(17) 0.0298(17) -0.0006(14) 0.0103(14) 0.0007(13)
C411 0.0298(17) 0.0195(15) 0.0246(16) -0.0036(12) 0.0165(14) -0.0017(12)
C412 0.0348(19) 0.0251(17) 0.0377(19) -0.0042(14) 0.0170(16) 0.0008(14)
C413 0.063(3) 0.0198(17) 0.043(2) -0.0016(15) 0.028(2) 0.0027(16)
C414 0.075(3) 0.0222(18) 0.062(3) -0.0129(17) 0.052(2) -0.0151(18)
C415 0.053(2) 0.032(2) 0.075(3) -0.0091(19) 0.045(2) -0.0130(17)
C416 0.038(2) 0.0270(18) 0.052(2) -0.0073(16) 0.0276(18) -0.0039(15)
C421 0.0185(15) 0.0212(15) 0.0235(16) -0.0005(12) 0.0093(13) -0.0020(11)
C422 0.0224(16) 0.0240(16) 0.0259(16) 0.0013(13) 0.0105(13) -0.0004(12)
C423 0.0263(17) 0.0332(18) 0.039(2) -0.0038(15) 0.0201(16) 0.0038(14)
C424 0.0244(18) 0.044(2) 0.045(2) 0.0052(17) 0.0117(17) 0.0099(15)
C425 0.035(2) 0.044(2) 0.0282(18) 0.0042(15) 0.0086(16) 0.0052(16)
C426 0.0260(17) 0.0338(18) 0.0267(17) -0.0004(14) 0.0104(14) -0.0011(14)
C431 0.0271(17) 0.0359(18) 0.0260(17) -0.0012(14) 0.0164(14) 0.0019(14)
C432 0.085(3) 0.039(2) 0.052(2) -0.0144(18) 0.052(2) -0.012(2)
C433 0.125(5) 0.059(3) 0.077(3) -0.019(3) 0.080(4) -0.006(3)
C434 0.089(4) 0.083(3) 0.062(3) -0.010(3) 0.064(3) -0.006(3)
C435 0.046(2) 0.069(3) 0.045(2) 0.004(2) 0.034(2) -0.006(2)
C436 0.0295(18) 0.0377(19) 0.0268(17) -0.0002(14) 0.0148(15) -0.0010(14)
Cl1 0.1077(12) 0.0740(9) 0.0982(11) -0.0272(8) 0.0599(9) -0.0232(8)
Cl2 0.0617(9) 0.0836(11) 0.194(2) 0.0144(11) 0.0375(11) 0.0100(8)
Cl3 0.1734(18) 0.0847(11) 0.0981(12) 0.0079(9) 0.0722(12) 0.0372(11)
C11 0.053(3) 0.040(2) 0.080(3) -0.004(2) 0.023(2) 0.002(2)

loop_
_atom_site_label
_atom_site_type_symbol
_atom_site_thermal_displace_type
_atom_site_fract_x
_atom_site_fract_y
_atom_site_fract_z
_atom_site_occupancy
_atom_site_U_iso_or_equiv
_atom_site_calc_flag
_atom_site_refinement_flags
Ru1 Ru Uani 0.14585(1) 0.16674(1) 0.15105(1) 1.000 0.0191(1) . .
Ru2 Ru Uani 0.19565(1) 0.03442(1) 0.50180(1) 1.000 0.0185(1) . .
P1 P Uani 0.01584(5) 0.18717(2) 0.05003(5) 1.000 0.0218(2) . .
P2 P Uani 0.20104(5) 0.13781(2) 0.07291(5) 1.000 0.0202(2) . .
P3 P Uani 0.22347(5) -0.04309(2) 0.51574(5) 1.000 0.0202(2) . .
P4 P Uani 0.29990(5) 0.06093(2) 0.62655(5) 1.000 0.0200(2) . .
F1 F Uani 0.42041(10) 0.12399(6) 0.34293(11) 1.000 0.0321(6) . .
F2 F Uani 0.41116(11) 0.15412(6) 0.44377(11) 1.000 0.0327(6) . .
F3 F Uani 0.32288(11) 0.05591(6) 0.33103(10) 1.000 0.0290(6) . .
F4 F Uani 0.41703(10) 0.06645(6) 0.45597(10) 1.000 0.0308(6) . .
F5 F Uani -0.01210(11) -0.01856(6) 0.23743(11) 1.000 0.0349(6) . .
F6 F Uani -0.07097(10) 0.04738(6) 0.20870(11) 1.000 0.0340(6) . .
F7 F Uani 0.11745(11) 0.01474(6) 0.23004(11) 1.000 0.0313(6) . .
F8 F Uani 0.00247(11) 0.02978(6) 0.12324(10) 1.000 0.0333(6) . .
O1 O Uani 0.20314(14) 0.26146(7) 0.15444(15) 1.000 0.0380(8) . .
O2 O Uani 0.12129(12) 0.19124(6) 0.24730(12) 1.000 0.0257(7) . .
O3 O Uani 0.25082(12) 0.13830(6) 0.24864(12) 1.000 0.0214(6) . .
O4 O Uani 0.29181(13) 0.20005(7) 0.32858(13) 1.000 0.0299(7) . .
O5 O Uani 0.23972(13) 0.12113(7) 0.40438(13) 1.000 0.0290(7) . .
O6 O Uani 0.27786(12) 0.05063(6) 0.45729(12) 1.000 0.0212(6) . .
O7 O Uani 0.14698(12) 0.10314(6) 0.46989(13) 1.000 0.0257(7) . .
O8 O Uani 0.08342(13) 0.01648(8) 0.56947(14) 1.000 0.0324(8) . .
O9 O Uani 0.11540(12) 0.02141(7) 0.37761(12) 1.000 0.0248(6) . .
O10 O Uani 0.00641(12) 0.05949(7) 0.36691(13) 1.000 0.0294(7) . .
O11 O Uani 0.06847(13) 0.11293(7) 0.26405(13) 1.000 0.0293(7) . .
O12 O Uani 0.09634(12) 0.10332(6) 0.16031(12) 1.000 0.0233(6) . .
C1 C Uani 0.18349(18) 0.22462(11) 0.15017(18) 1.000 0.0262(10) . .
C2 C Uani 0.29689(18) 0.16023(10) 0.31269(17) 1.000 0.0213(9) . .
C3 C Uani 0.36896(18) 0.13125(10) 0.37397(18) 1.000 0.0249(9) . .
C4 C Uani 0.34734(18) 0.08444(10) 0.39576(18) 1.000 0.0232(9) . .
C5 C Uani 0.28133(17) 0.08638(10) 0.42183(17) 1.000 0.0220(9) . .
C6 C Uani 0.12679(18) 0.02279(10) 0.54319(18) 1.000 0.0230(9) . .
C7 C Uani 0.04388(18) 0.03786(10) 0.33988(18) 1.000 0.0239(9) . .
C8 C Uani 0.00255(18) 0.02676(10) 0.24851(19) 1.000 0.0253(9) . .
C9 C Uani 0.04994(19) 0.04051(10) 0.20306(18) 1.000 0.0247(9) . .
C10 C Uani 0.07364(17) 0.09109(10) 0.21106(18) 1.000 0.0229(9) . .
C111 C Uani -0.05087(18) 0.18753(10) 0.09604(19) 1.000 0.0267(10) . .
C112 C Uani -0.0433(2) 0.22219(11) 0.1503(2) 1.000 0.0316(10) . .
C113 C Uani -0.0880(2) 0.22060(12) 0.1914(2) 1.000 0.0408(12) . .
C114 C Uani -0.1395(3) 0.18524(14) 0.1796(3) 1.000 0.0517(17) . .
C115 C Uani -0.1476(2) 0.15121(14) 0.1268(3) 1.000 0.0495(14) . .
C116 C Uani -0.1039(2) 0.15196(12) 0.0843(2) 1.000 0.0385(11) . .
C121 C Uani -0.03719(18) 0.14937(10) -0.03744(19) 1.000 0.0256(9) . .
C122 C Uani -0.02243(19) 0.10254(10) -0.02784(19) 1.000 0.0267(10) . .
C123 C Uani -0.0597(2) 0.07378(11) -0.0943(2) 1.000 0.0325(11) . .
C124 C Uani -0.1101(2) 0.09088(12) -0.1703(2) 1.000 0.0413(11) . .
C125 C Uani -0.1263(2) 0.13737(12) -0.1799(2) 1.000 0.0445(12) . .
C126 C Uani -0.0894(2) 0.16640(11) -0.1136(2) 1.000 0.0337(11) . .
C131 C Uani 0.00187(19) 0.24249(10) 0.00103(18) 1.000 0.0252(9) . .
C132 C Uani -0.0660(2) 0.26945(10) -0.0180(2) 1.000 0.0317(11) . .
C133 C Uani -0.0775(2) 0.30979(11) -0.0614(2) 1.000 0.0397(11) . .
C134 C Uani -0.0231(2) 0.32223(11) -0.0876(2) 1.000 0.0394(11) . .
C135 C Uani 0.0440(2) 0.29603(11) -0.0694(2) 1.000 0.0354(11) . .
C136 C Uani 0.05645(19) 0.25605(10) -0.02457(19) 1.000 0.0275(10) . .
C211 C Uani 0.17422(19) 0.16311(10) -0.02594(19) 1.000 0.0237(9) . .
C212 C Uani 0.09959(19) 0.15362(11) -0.09405(18) 1.000 0.0283(10) . .
C213 C Uani 0.0773(2) 0.17621(12) -0.1669(2) 1.000 0.0355(11) . .
C214 C Uani 0.1285(2) 0.20815(12) -0.1719(2) 1.000 0.0400(11) . .
C215 C Uani 0.2028(2) 0.21699(11) -0.1054(2) 1.000 0.0356(11) . .
C216 C Uani 0.22504(19) 0.19493(10) -0.03297(19) 1.000 0.0267(10) . .
C221 C Uani 0.31262(18) 0.14385(10) 0.12243(18) 1.000 0.0244(9) . .
C222 C Uani 0.35615(19) 0.11500(11) 0.0985(2) 1.000 0.0309(10) . .
C223 C Uani 0.4385(2) 0.12097(12) 0.1274(2) 1.000 0.0421(12) . .
C224 C Uani 0.4792(2) 0.15576(12) 0.1810(2) 1.000 0.0381(11) . .
C225 C Uani 0.4366(2) 0.18469(11) 0.2046(2) 1.000 0.0326(11) . .
C226 C Uani 0.35431(19) 0.17909(10) 0.17581(19) 1.000 0.0275(10) . .
C231 C Uani 0.19182(18) 0.07631(10) 0.05970(18) 1.000 0.0236(9) . .
C232 C Uani 0.16689(19) 0.05369(11) -0.01335(19) 1.000 0.0276(10) . .
C233 C Uani 0.1721(2) 0.00690(11) -0.0153(2) 1.000 0.0319(11) . .
C234 C Uani 0.2017(2) -0.01805(11) 0.0549(2) 1.000 0.0352(11) . .
C235 C Uani 0.2261(2) 0.00422(11) 0.1285(2) 1.000 0.0340(11) . .
C236 C Uani 0.22041(19) 0.05065(10) 0.13109(19) 1.000 0.0272(9) . .
C311 C Uani 0.29782(18) -0.06292(10) 0.48606(19) 1.000 0.0251(9) . .
C312 C Uani 0.2900(2) -0.04493(11) 0.4141(2) 1.000 0.0326(11) . .
C313 C Uani 0.3391(2) -0.06046(12) 0.3826(2) 1.000 0.0448(12) . .
C314 C Uani 0.3950(2) -0.09427(13) 0.4224(3) 1.000 0.0487(14) . .
C315 C Uani 0.4014(2) -0.11296(13) 0.4916(2) 1.000 0.0451(13) . .
C316 C Uani 0.35290(19) -0.09765(11) 0.5245(2) 1.000 0.0347(11) . .
C321 C Uani 0.24690(18) -0.06719(9) 0.61523(18) 1.000 0.0237(9) . .
C322 C Uani 0.32582(19) -0.07025(10) 0.68023(19) 1.000 0.0280(10) . .
C323 C Uani 0.3383(2) -0.08294(11) 0.7566(2) 1.000 0.0345(11) . .
C324 C Uani 0.2737(2) -0.09325(11) 0.7697(2) 1.000 0.0355(11) . .
C325 C Uani 0.1953(2) -0.09067(11) 0.7060(2) 1.000 0.0321(11) . .
C326 C Uani 0.18241(19) -0.07786(10) 0.62909(19) 1.000 0.0260(9) . .
C331 C Uani 0.13581(18) -0.07881(10) 0.44869(18) 1.000 0.0226(9) . .
C332 C Uani 0.1507(2) -0.12232(10) 0.4297(2) 1.000 0.0319(10) . .
C333 C Uani 0.0873(2) -0.15220(11) 0.3885(2) 1.000 0.0393(11) . .
C334 C Uani 0.0085(2) -0.13928(12) 0.3656(2) 1.000 0.0378(12) . .
C335 C Uani -0.0071(2) -0.09611(11) 0.3814(2) 1.000 0.0335(11) . .
C336 C Uani 0.05610(18) -0.06590(11) 0.42242(19) 1.000 0.0284(10) . .
C411 C Uani 0.33647(18) 0.11714(10) 0.61482(18) 1.000 0.0232(9) . .
C412 C Uani 0.2842(2) 0.15438(11) 0.5902(2) 1.000 0.0327(11) . .
C413 C Uani 0.3106(2) 0.19645(11) 0.5809(2) 1.000 0.0409(13) . .
C414 C Uani 0.3898(3) 0.20256(12) 0.5962(2) 1.000 0.0451(15) . .
C415 C Uani 0.4415(3) 0.16604(12) 0.6204(3) 1.000 0.0474(14) . .
C416 C Uani 0.4155(2) 0.12338(11) 0.6303(2) 1.000 0.0365(11) . .
C421 C Uani 0.39461(17) 0.02845(9) 0.67377(18) 1.000 0.0214(9) . .
C422 C Uani 0.42355(18) 0.01082(10) 0.62326(19) 1.000 0.0246(9) . .
C423 C Uani 0.49654(19) -0.01310(11) 0.6571(2) 1.000 0.0310(11) . .
C424 C Uani 0.5400(2) -0.01991(13) 0.7400(2) 1.000 0.0399(11) . .
C425 C Uani 0.5115(2) -0.00173(12) 0.7897(2) 1.000 0.0385(11) . .
C426 C Uani 0.43910(19) 0.02248(11) 0.75704(19) 1.000 0.0298(10) . .
C431 C Uani 0.27426(19) 0.06954(11) 0.70794(19) 1.000 0.0281(10) . .
C432 C Uani 0.2857(3) 0.11074(13) 0.7474(2) 1.000 0.0507(14) . .
C433 C Uani 0.2646(3) 0.11536(16) 0.8088(3) 1.000 0.074(2) . .
C434 C Uani 0.2326(3) 0.07993(17) 0.8300(3) 1.000 0.0665(19) . .
C435 C Uani 0.2218(2) 0.03837(15) 0.7923(2) 1.000 0.0483(14) . .
C436 C Uani 0.24272(19) 0.03352(11) 0.73143(19) 1.000 0.0308(10) . .
Cl1 Cl Uani 0.43349(10) 0.30565(5) 0.47770(10) 1.000 0.0889(6) . .
Cl2 Cl Uani 0.53883(9) 0.24145(5) 0.45832(14) 1.000 0.1230(8) . .
Cl3 Cl Uani 0.42485(13) 0.29105(6) 0.32215(11) 1.000 0.1158(8) . .
C11 C Uani 0.4434(3) 0.26628(14) 0.4141(3) 1.000 0.0614(16) . .
H2A H Uiso 0.10790 0.16750 0.25840 1.000 0.0390 . R
H2B H Uiso 0.16140 0.19640 0.28940 1.000 0.0390 . R
H7A H Uiso 0.16320 0.10940 0.43860 1.000 0.0390 . R
H7B H Uiso 0.09980 0.09910 0.43870 1.000 0.0390 . R
H112 H Uiso -0.00750 0.24680 0.15900 1.000 0.0380 calc R
H113 H Uiso -0.08280 0.24420 0.22800 1.000 0.0490 calc R
H114 H Uiso -0.16970 0.18430 0.20820 1.000 0.0620 calc R
H115 H Uiso -0.18350 0.12670 0.11910 1.000 0.0600 calc R
H116 H Uiso -0.11030 0.12830 0.04740 1.000 0.0460 calc R
H122 H Uiso 0.01320 0.09050 0.02420 1.000 0.0320 calc R
H123 H Uiso -0.05040 0.04200 -0.08730 1.000 0.0390 calc R
H124 H Uiso -0.13380 0.07120 -0.21600 1.000 0.0490 calc R
H125 H Uiso -0.16270 0.14920 -0.23190 1.000 0.0530 calc R
H126 H Uiso -0.10010 0.19800 -0.12070 1.000 0.0400 calc R
H132 H Uiso -0.10440 0.26040 -0.00150 1.000 0.0380 calc R
H133 H Uiso -0.12280 0.32860 -0.07290 1.000 0.0480 calc R
H134 H Uiso -0.03210 0.34920 -0.11850 1.000 0.0470 calc R
H135 H Uiso 0.08160 0.30500 -0.08700 1.000 0.0420 calc R
H136 H Uiso 0.10300 0.23800 -0.01160 1.000 0.0330 calc R
H212 H Uiso 0.06420 0.13180 -0.09060 1.000 0.0340 calc R
H213 H Uiso 0.02680 0.16960 -0.21330 1.000 0.0430 calc R
H214 H Uiso 0.11260 0.22410 -0.22120 1.000 0.0480 calc R
H215 H Uiso 0.23860 0.23830 -0.10950 1.000 0.0430 calc R
H216 H Uiso 0.27590 0.20160 0.01280 1.000 0.0320 calc R
H222 H Uiso 0.32880 0.09090 0.06190 1.000 0.0370 calc R
H223 H Uiso 0.46720 0.10110 0.11040 1.000 0.0500 calc R
H224 H Uiso 0.53590 0.15970 0.20130 1.000 0.0460 calc R
H225 H Uiso 0.46420 0.20880 0.24120 1.000 0.0390 calc R
H226 H Uiso 0.32590 0.19940 0.19250 1.000 0.0330 calc R
H232 H Uiso 0.14600 0.07050 -0.06250 1.000 0.0330 calc R
H233 H Uiso 0.15510 -0.00810 -0.06570 1.000 0.0380 calc R
H234 H Uiso 0.20560 -0.05010 0.05340 1.000 0.0420 calc R
H235 H Uiso 0.24680 -0.01280 0.17730 1.000 0.0410 calc R
H236 H Uiso 0.23590 0.06540 0.18140 1.000 0.0330 calc R
H312 H Uiso 0.25100 -0.02190 0.38640 1.000 0.0390 calc R
H313 H Uiso 0.33420 -0.04780 0.33390 1.000 0.0540 calc R
H314 H Uiso 0.42930 -0.10460 0.40140 1.000 0.0590 calc R
H315 H Uiso 0.43930 -0.13670 0.51780 1.000 0.0540 calc R
H316 H Uiso 0.35760 -0.11090 0.57270 1.000 0.0410 calc R
H322 H Uiso 0.37090 -0.06360 0.67210 1.000 0.0340 calc R
H323 H Uiso 0.39200 -0.08460 0.80050 1.000 0.0410 calc R
H324 H Uiso 0.28300 -0.10200 0.82220 1.000 0.0430 calc R
H325 H Uiso 0.15050 -0.09760 0.71450 1.000 0.0380 calc R
H326 H Uiso 0.12850 -0.07640 0.58540 1.000 0.0310 calc R
H332 H Uiso 0.20470 -0.13140 0.44510 1.000 0.0380 calc R
H333 H Uiso 0.09800 -0.18180 0.37590 1.000 0.0470 calc R
H334 H Uiso -0.03470 -0.16030 0.33900 1.000 0.0450 calc R
H335 H Uiso -0.06140 -0.08690 0.36410 1.000 0.0400 calc R
H336 H Uiso 0.04470 -0.03600 0.43270 1.000 0.0340 calc R
H412 H Uiso 0.22970 0.15070 0.57970 1.000 0.0390 calc R
H413 H Uiso 0.27430 0.22150 0.56390 1.000 0.0490 calc R
H414 H Uiso 0.40810 0.23160 0.59000 1.000 0.0540 calc R
H415 H Uiso 0.49580 0.16990 0.63070 1.000 0.0570 calc R
H416 H Uiso 0.45220 0.09850 0.64760 1.000 0.0440 calc R
H422 H Uiso 0.39360 0.01510 0.56620 1.000 0.0290 calc R
H423 H Uiso 0.51650 -0.02480 0.62300 1.000 0.0370 calc R
H424 H Uiso 0.58900 -0.03690 0.76280 1.000 0.0480 calc R
H425 H Uiso 0.54180 -0.00590 0.84680 1.000 0.0460 calc R
H426 H Uiso 0.42020 0.03490 0.79160 1.000 0.0360 calc R
H432 H Uiso 0.30780 0.13580 0.73270 1.000 0.0610 calc R
H433 H Uiso 0.27270 0.14360 0.83610 1.000 0.0890 calc R
H434 H Uiso 0.21740 0.08370 0.87120 1.000 0.0790 calc R
H435 H Uiso 0.20040 0.01340 0.80790 1.000 0.0580 calc R
H436 H Uiso 0.23530 0.00500 0.70520 1.000 0.0370 calc R
H11 H Uiso 0.40230 0.24180 0.40200 1.000 0.0740 calc R

loop_
_atom_type_symbol
_atom_type_description
_atom_type_scat_dispersion_real
_atom_type_scat_dispersion_imag
_atom_type_scat_source
Ru Ru -1.2594 0.8363 'International Tables Vol C Tables 4.2.6.8 and 6.1.1.4'
P P 0.1023 0.0942 'International Tables Vol C Tables 4.2.6.8 and 6.1.1.4'
O O 0.0106 0.0060 'International Tables Vol C Tables 4.2.6.8 and 6.1.1.4'
F F 0.0171 0.0103 'International Tables Vol C Tables 4.2.6.8 and 6.1.1.4'
Cl Cl 0.1484 0.1585 'International Tables Vol C Tables 4.2.6.8 and 6.1.1.4'
H H 0.0000 0.0000 'International Tables Vol C Tables 4.2.6.8 and 6.1.1.4'
C C 0.0033 0.0016 'International Tables Vol C Tables 4.2.6.8 and 6.1.1.4'

loop_
_geom_angle_atom_site_label_1
_geom_angle_atom_site_label_2
_geom_angle_atom_site_label_3
_geom_angle
_geom_angle_publ_flag
P1 Ru1 P2 100.96(3) yes
P1 Ru1 O2 91.92(6) yes
P1 Ru1 O3 168.42(6) yes
P1 Ru1 O12 88.02(6) yes
P1 Ru1 C1 90.58(11) yes
P2 Ru1 O2 167.09(6) yes
P2 Ru1 O3 83.64(7) yes
P2 Ru1 O12 94.22(6) yes
P2 Ru1 C1 92.57(11) yes
O2 Ru1 O3 83.88(8) yes
O2 Ru1 O12 87.09(8) yes
O2 Ru1 C1 86.32(12) yes
O3 Ru1 O12 81.00(8) yes
O3 Ru1 C1 99.89(12) yes
O12 Ru1 C1 173.22(12) yes
P3 Ru2 P4 100.32(3) yes
P3 Ru2 O6 95.64(6) yes
P3 Ru2 O7 169.02(6) yes
P3 Ru2 O9 87.08(6) yes
P3 Ru2 C6 86.26(10) yes
P4 Ru2 O6 84.41(6) yes
P4 Ru2 O7 90.23(6) yes
P4 Ru2 O9 165.85(7) yes
P4 Ru2 C6 93.41(10) yes
O6 Ru2 O7 88.34(8) yes
O6 Ru2 O9 82.86(9) yes
O6 Ru2 C6 177.33(11) yes
O7 Ru2 O9 83.26(8) yes
O7 Ru2 C6 90.13(12) yes
O9 Ru2 C6 99.14(12) yes
Ru1 P1 C111 107.63(11) yes
Ru1 P1 C121 118.49(11) yes
Ru1 P1 C131 118.65(12) yes
C111 P1 C121 103.03(16) yes
C111 P1 C131 105.47(16) yes
C121 P1 C131 101.88(14) yes
Ru1 P2 C211 120.02(12) yes
Ru1 P2 C221 112.81(10) yes
Ru1 P2 C231 114.05(12) yes
C211 P2 C221 99.50(16) yes
C211 P2 C231 107.71(14) yes
C221 P2 C231 100.06(15) yes
Ru2 P3 C311 116.22(10) yes
Ru2 P3 C321 115.04(10) yes
Ru2 P3 C331 113.80(11) yes
C311 P3 C321 109.83(15) yes
C311 P3 C331 99.85(15) yes
C321 P3 C331 99.94(14) yes
Ru2 P4 C411 111.03(10) yes
Ru2 P4 C421 117.38(10) yes
Ru2 P4 C431 116.87(12) yes
C411 P4 C421 101.33(15) yes
C411 P4 C431 103.73(15) yes
C421 P4 C431 104.59(15) yes
Ru1 O3 C2 123.13(19) yes
Ru2 O6 C5 128.5(2) yes
Ru2 O9 C7 123.1(2) yes
Ru1 O12 C10 128.85(18) yes
Ru1 O2 H2A 98.00 no
Ru1 O2 H2B 114.00 no
H2A O2 H2B 100.00 no
Ru2 O7 H7A 99.00 no
Ru2 O7 H7B 103.00 no
H7A O7 H7B 100.00 no
Ru1 C1 O1 173.0(3) yes
O3 C2 C3 112.3(2) yes
O3 C2 O4 128.3(3) yes
O4 C2 C3 119.4(3) yes
F1 C3 C4 107.6(2) yes
F1 C3 F2 106.8(3) yes
F1 C3 C2 108.4(2) yes
C2 C3 C4 116.2(3) no
F2 C3 C2 110.2(2) yes
F2 C3 C4 107.2(2) yes
F4 C4 C5 110.6(2) yes
F4 C4 C3 107.3(3) yes
C3 C4 C5 113.9(3) no
F3 C4 C5 109.2(3) yes
F3 C4 F4 106.2(2) yes
F3 C4 C3 109.5(2) yes
O5 C5 C4 116.8(3) yes
O5 C5 O6 130.2(3) yes
O6 C5 C4 112.9(3) yes
Ru2 C6 O8 178.5(3) yes
O9 C7 O10 128.9(3) yes
O9 C7 C8 111.8(3) yes
O10 C7 C8 119.3(3) yes
F5 C8 C7 109.6(2) yes
F5 C8 F6 106.1(3) yes
F6 C8 C7 110.7(3) yes
F6 C8 C9 106.3(2) yes
F5 C8 C9 107.4(3) yes
C7 C8 C9 116.2(3) no
F7 C9 C10 109.4(3) yes
F8 C9 C8 107.4(3) yes
F7 C9 F8 106.5(2) yes
F7 C9 C8 109.2(2) yes
F8 C9 C10 109.7(2) yes
C8 C9 C10 114.4(3) no
O11 C10 O12 130.2(3) yes
O11 C10 C9 117.0(3) yes
O12 C10 C9 112.8(3) yes
P1 C111 C116 121.4(3) yes
P1 C111 C112 119.6(3) yes
C112 C111 C116 118.8(3) no
C111 C112 C113 120.2(3) no
C112 C113 C114 120.4(4) no
C113 C114 C115 120.1(5) no
C114 C115 C116 120.9(4) no
C111 C116 C115 119.7(3) no
C122 C121 C126 119.2(3) no
P1 C121 C126 121.1(2) yes
P1 C121 C122 119.6(2) yes
C121 C122 C123 120.1(3) no
C122 C123 C124 120.6(3) no
C123 C124 C125 119.5(3) no
C124 C125 C126 120.3(3) no
C121 C126 C125 120.3(3) no
P1 C131 C136 118.8(3) yes
P1 C131 C132 122.0(3) yes
C132 C131 C136 119.0(3) no
C131 C132 C133 120.0(4) no
C132 C133 C134 120.0(4) no
C133 C134 C135 120.6(3) no
C134 C135 C136 119.4(4) no
C131 C136 C135 120.9(3) no
P2 C211 C216 120.2(2) yes
P2 C211 C212 120.8(3) yes
Cl1 C11 Cl2 112.3(3) yes
C212 C211 C216 118.7(3) no
Cl1 C11 Cl3 111.3(2) yes
Cl2 C11 Cl3 108.7(3) yes
C111 C112 H112 120.00 no
C211 C212 C213 120.0(3) no
C113 C112 H112 120.00 no
C212 C213 C214 120.1(3) no
C114 C113 H113 120.00 no
C112 C113 H113 120.00 no
C213 C214 C215 120.2(3) no
C113 C114 H114 120.00 no
C115 C114 H114 120.00 no
C116 C115 H115 120.00 no
C114 C115 H115 119.00 no
C214 C215 C216 120.0(3) no
C111 C116 H116 120.00 no
C211 C216 C215 121.0(3) no
C115 C116 H116 120.00 no
P2 C221 C226 122.9(3) yes
P2 C221 C222 118.5(2) yes
C222 C221 C226 118.2(3) no
C221 C222 C223 120.9(3) no
C123 C122 H122 120.00 no
C121 C122 H122 120.00 no
C122 C123 H123 120.00 no
C222 C223 C224 120.3(4) no
C124 C123 H123 120.00 no
C223 C224 C225 119.3(4) no
C125 C124 H124 120.00 no
C123 C124 H124 120.00 no
C126 C125 H125 120.00 no
C224 C225 C226 120.9(3) no
C124 C125 H125 120.00 no
C125 C126 H126 120.00 no
C121 C126 H126 120.00 no
C221 C226 C225 120.5(3) no
C232 C231 C236 118.6(3) no
P2 C231 C236 115.9(2) yes
P2 C231 C232 125.1(2) yes
C231 C232 C233 120.6(3) no
C133 C132 H132 120.00 no
C131 C132 H132 120.00 no
C132 C133 H133 120.00 no
C134 C133 H133 120.00 no
C232 C233 C234 120.6(3) no
C233 C234 C235 119.3(3) no
C133 C134 H134 120.00 no
C135 C134 H134 120.00 no
C136 C135 H135 120.00 no
C234 C235 C236 120.6(3) no
C134 C135 H135 120.00 no
C231 C236 C235 120.2(3) no
C135 C136 H136 120.00 no
C131 C136 H136 120.00 no
Cl3 C11 H11 108.00 no
P3 C311 C312 115.7(3) yes
Cl2 C11 H11 108.00 no
C312 C311 C316 119.5(3) no
P3 C311 C316 124.4(3) yes
Cl1 C11 H11 108.00 no
C311 C312 C313 120.3(3) no
C211 C212 H212 120.00 no
C213 C212 H212 120.00 no
C212 C213 H213 120.00 no
C312 C313 C314 119.7(3) no
C214 C213 H213 120.00 no
C313 C314 C315 120.4(4) no
C215 C214 H214 120.00 no
C213 C214 H214 120.00 no
C214 C215 H215 120.00 no
C216 C215 H215 120.00 no
C314 C315 C316 120.8(4) no
C211 C216 H216 120.00 no
C215 C216 H216 119.00 no
C311 C316 C315 119.3(3) no
C322 C321 C326 118.4(3) no
P3 C321 C326 118.1(2) yes
P3 C321 C322 123.2(3) yes
C321 C322 C323 120.1(4) no
C223 C222 H222 120.00 no
C221 C222 H222 119.00 no
C224 C223 H223 120.00 no
C222 C223 H223 120.00 no
C322 C323 C324 121.0(3) no
C225 C224 H224 120.00 no
C323 C324 C325 119.7(3) no
C223 C224 H224 120.00 no
C324 C325 C326 119.6(4) no
C224 C225 H225 120.00 no
C226 C225 H225 119.00 no
C321 C326 C325 121.3(3) no
C221 C226 H226 120.00 no
C225 C226 H226 120.00 no
P3 C331 C332 118.4(3) yes
P3 C331 C336 122.9(2) yes
C332 C331 C336 118.4(3) no
C331 C332 C333 120.3(4) no
C231 C232 H232 120.00 no
C233 C232 H232 120.00 no
C232 C233 H233 120.00 no
C234 C233 H233 120.00 no
C332 C333 C334 120.4(3) no
C233 C234 H234 120.00 no
C235 C234 H234 120.00 no
C333 C334 C335 119.8(3) no
C334 C335 C336 120.2(4) no
C234 C235 H235 120.00 no
C236 C235 H235 120.00 no
C331 C336 C335 120.8(3) no
C235 C236 H236 120.00 no
C231 C236 H236 120.00 no
P4 C411 C416 121.2(2) yes
C412 C411 C416 118.6(3) no
P4 C411 C412 120.2(3) yes
C313 C312 H312 120.00 no
C411 C412 C413 120.8(4) no
C311 C312 H312 120.00 no
C412 C413 C414 120.5(3) no
C314 C313 H313 120.00 no
C312 C313 H313 120.00 no
C413 C414 C415 119.0(4) no
C313 C314 H314 120.00 no
C315 C314 H314 120.00 no
C314 C315 H315 120.00 no
C316 C315 H315 120.00 no
C414 C415 C416 121.0(5) no
C411 C416 C415 120.1(4) no
C315 C316 H316 120.00 no
C311 C316 H316 120.00 no
C422 C421 C426 119.8(3) no
P4 C421 C422 117.9(2) yes
P4 C421 C426 122.2(3) yes
C421 C422 C423 119.7(3) no
C321 C322 H322 120.00 no
C323 C322 H322 120.00 no
C324 C323 H323 119.00 no
C322 C323 H323 120.00 no
C422 C423 C424 120.5(3) no
C323 C324 H324 120.00 no
C423 C424 C425 119.5(4) no
C325 C324 H324 120.00 no
C326 C325 H325 120.00 no
C424 C425 C426 120.8(3) no
C324 C325 H325 120.00 no
C325 C326 H326 119.00 no
C321 C326 H326 119.00 no
C421 C426 C425 119.7(3) no
P4 C431 C432 122.3(3) yes
P4 C431 C436 118.9(2) yes
C432 C431 C436 118.8(4) no
C333 C332 H332 120.00 no
C331 C332 H332 120.00 no
C431 C432 C433 119.7(4) no
C432 C433 C434 120.6(4) no
C332 C333 H333 120.00 no
C334 C333 H333 120.00 no
C335 C334 H334 120.00 no
C333 C334 H334 120.00 no
C433 C434 C435 120.6(5) no
C434 C435 C436 119.1(4) no
C336 C335 H335 120.00 no
C334 C335 H335 120.00 no
C335 C336 H336 120.00 no
C331 C336 H336 120.00 no
C431 C436 C435 121.2(3) no
C411 C412 H412 120.00 no
C413 C412 H412 120.00 no
C414 C413 H413 120.00 no
C412 C413 H413 120.00 no
C413 C414 H414 120.00 no
C415 C414 H414 120.00 no
C416 C415 H415 119.00 no
C414 C415 H415 120.00 no
C411 C416 H416 120.00 no
C415 C416 H416 120.00 no
C421 C422 H422 120.00 no
C423 C422 H422 120.00 no
C424 C423 H423 120.00 no
C422 C423 H423 120.00 no
C423 C424 H424 120.00 no
C425 C424 H424 120.00 no
C424 C425 H425 120.00 no
C426 C425 H425 120.00 no
C425 C426 H426 120.00 no
C421 C426 H426 120.00 no
C431 C432 H432 120.00 no
C433 C432 H432 120.00 no
C432 C433 H433 120.00 no
C434 C433 H433 120.00 no
C435 C434 H434 120.00 no
C433 C434 H434 120.00 no
C434 C435 H435 121.00 no
C436 C435 H435 120.00 no
C435 C436 H436 119.00 no
C431 C436 H436 119.00 no

loop_
_geom_bond_atom_site_label_1
_geom_bond_atom_site_label_2
_geom_bond_distance
_geom_bond_publ_flag
Ru1 P1 2.3411(10) yes
Ru1 P2 2.3265(10) yes
Ru1 O2 2.191(2) yes
Ru1 O3 2.117(2) yes
Ru1 O12 2.132(2) yes
Ru1 C1 1.850(3) yes
Ru2 P3 2.3303(7) yes
Ru2 P4 2.3523(9) yes
Ru2 O6 2.133(2) yes
Ru2 O7 2.1848(19) yes
Ru2 O9 2.118(2) yes
Ru2 C6 1.832(4) yes
Cl1 C11 1.738(5) yes
Cl2 C11 1.735(6) yes
Cl3 C11 1.749(5) yes
P1 C131 1.828(3) yes
P1 C121 1.834(3) yes
P1 C111 1.831(4) yes
P2 C211 1.833(3) yes
P2 C221 1.849(4) yes
P2 C231 1.827(3) yes
P3 C311 1.830(4) yes
P3 C321 1.844(3) yes
P3 C331 1.848(3) yes
P4 C421 1.831(3) yes
P4 C411 1.847(3) yes
P4 C431 1.827(4) yes
F1 C3 1.363(4) yes
F2 C3 1.343(3) yes
F3 C4 1.364(3) yes
F4 C4 1.361(4) yes
F5 C8 1.360(3) yes
F6 C8 1.358(4) yes
F7 C9 1.351(4) yes
F8 C9 1.364(3) yes
O1 C1 1.137(4) yes
O3 C2 1.271(3) yes
O4 C2 1.226(4) yes
O5 C5 1.234(4) yes
O6 C5 1.265(4) yes
O8 C6 1.152(5) yes
O9 C7 1.276(4) yes
O10 C7 1.225(4) yes
O11 C10 1.227(4) yes
O12 C10 1.269(4) yes
O2 H2B 0.8000 no
O2 H2A 0.8000 no
O7 H7B 0.8000 no
O7 H7A 0.8000 no
C2 C3 1.547(4) no
C3 C4 1.548(4) no
C4 C5 1.537(5) no
C7 C8 1.542(4) no
C8 C9 1.553(5) no
C9 C10 1.543(4) no
C111 C116 1.389(5) no
C111 C112 1.401(5) no
C112 C113 1.387(6) no
C113 C114 1.366(6) no
C114 C115 1.367(6) no
C115 C116 1.392(6) no
C121 C122 1.403(4) no
C121 C126 1.384(5) no
C122 C123 1.389(4) no
C123 C124 1.375(5) no
C124 C125 1.397(5) no
C125 C126 1.391(5) no
C131 C132 1.395(5) no
C131 C136 1.383(5) no
C132 C133 1.399(4) no
C133 C134 1.379(6) no
C134 C135 1.374(5) no
C135 C136 1.401(4) no
C211 C216 1.389(5) no
C211 C212 1.400(5) no
C112 H112 0.9500 no
C212 C213 1.393(5) no
C113 H113 0.9500 no
C213 C214 1.381(5) no
C214 C215 1.380(5) no
C114 H114 0.9500 no
C115 H115 0.9500 no
C215 C216 1.379(5) no
C116 H116 0.9500 no
C221 C222 1.395(5) no
C221 C226 1.394(4) no
C122 H122 0.9500 no
C222 C223 1.383(6) no
C123 H123 0.9500 no
C223 C224 1.383(5) no
C224 C225 1.380(5) no
C124 H124 0.9500 no
C225 C226 1.381(6) no
C125 H125 0.9500 no
C126 H126 0.9500 no
C231 C232 1.389(4) no
C231 C236 1.403(4) no
C232 C233 1.385(5) no
C132 H132 0.9500 no
C233 C234 1.373(5) no
C133 H133 0.9500 no
C134 H134 0.9500 no
C234 C235 1.394(5) no
C135 H135 0.9500 no
C235 C236 1.376(4) no
C136 H136 0.9500 no
C11 H11 1.0000 no
C311 C312 1.392(5) no
C311 C316 1.387(5) no
C212 H212 0.9500 no
C312 C313 1.390(6) no
C213 H213 0.9500 no
C313 C314 1.379(6) no
C214 H214 0.9500 no
C314 C315 1.363(6) no
C215 H215 0.9500 no
C315 C316 1.398(6) no
C216 H216 0.9500 no
C321 C322 1.400(5) no
C321 C326 1.391(5) no
C322 C323 1.389(5) no
C222 H222 0.9500 no
C323 C324 1.382(6) no
C223 H223 0.9500 no
C324 C325 1.384(5) no
C224 H224 0.9500 no
C225 H225 0.9500 no
C325 C326 1.397(5) no
C226 H226 0.9500 no
C331 C336 1.386(5) no
C331 C332 1.395(4) no
C332 C333 1.382(5) no
C232 H232 0.9500 no
C333 C334 1.382(6) no
C233 H233 0.9500 no
C334 C335 1.370(5) no
C234 H234 0.9500 no
C235 H235 0.9500 no
C335 C336 1.385(5) no
C236 H236 0.9500 no
C411 C416 1.381(6) no
C411 C412 1.395(5) no
C312 H312 0.9500 no
C412 C413 1.377(5) no
C313 H313 0.9500 no
C413 C414 1.385(7) no
C314 H314 0.9500 no
C414 C415 1.373(6) no
C315 H315 0.9500 no
C415 C416 1.393(5) no
C316 H316 0.9500 no
C421 C422 1.400(5) no
C421 C426 1.386(4) no
C322 H322 0.9500 no
C422 C423 1.395(5) no
C323 H323 0.9500 no
C423 C424 1.383(5) no
C324 H324 0.9500 no
C424 C425 1.387(5) no
C325 H325 0.9500 no
C425 C426 1.391(5) no
C326 H326 0.9500 no
C431 C432 1.385(5) no
C431 C436 1.387(5) no
C332 H332 0.9500 no
C432 C433 1.394(7) no
C333 H333 0.9500 no
C433 C434 1.356(8) no
C434 C435 1.380(7) no
C334 H334 0.9500 no
C335 H335 0.9500 no
C435 C436 1.383(5) no
C336 H336 0.9500 no
C412 H412 0.9500 no
C413 H413 0.9500 no
C414 H414 0.9500 no
C415 H415 0.9500 no
C416 H416 0.9500 no
C422 H422 0.9500 no
C423 H423 0.9500 no
C424 H424 0.9500 no
C425 H425 0.9500 no
C426 H426 0.9500 no
C432 H432 0.9500 no
C433 H433 0.9500 no
C434 H434 0.9500 no
C435 H435 0.9500 no
C436 H436 0.9500 no

loop_
_geom_contact_atom_site_label_1
_geom_contact_atom_site_label_2
_geom_contact_distance
_geom_contact_site_symmetry_2
_geom_contact_publ_flag
Ru1 H122 3.3500 . no
Ru1 H136 3.4700 . no
Ru1 H226 3.2300 . no
Ru1 H236 3.3400 . no
Ru2 H312 3.2700 . no
Ru2 H336 3.2400 . no
Ru2 H412 3.6600 . no
Ru2 H422 3.3600 . no
Ru2 H436 3.6300 . no
Cl1 C223 3.512(4) 4_555 no
Cl2 H315 3.1200 3_656 no
Cl3 H432 2.9600 4_554 no
Cl3 H225 3.1300 . no
P1 P2 3.6006(14) . no
P1 O12 3.112(2) . no
P1 C1 2.998(4) . no
P1 O2 3.259(2) . no
P2 P1 3.6006(14) . no
P2 C1 3.037(3) . no
P2 O3 2.967(2) . no
P2 O12 3.269(3) . no
P3 O9 3.068(2) . no
P3 O6 3.310(2) . no
P3 C6 2.869(4) . no
P3 C422 3.667(4) . no
P3 P4 3.5956(10) . no
P4 P3 3.5956(10) . no
P4 O6 3.017(2) . no
P4 O7 3.217(2) . no
P4 C6 3.066(4) . no
F1 F4 2.742(3) . no
F1 O3 2.837(3) . no
F1 C225 3.286(4) . no
F1 F3 2.653(3) . no
F1 C226 3.208(4) . no
F1 C315 3.315(4) 3_656 no
F2 O4 2.624(3) . no
F2 O5 3.094(3) . no
F2 C415 3.104(5) . no
F2 F4 2.592(3) . no
F2 C315 3.353(5) 3_656 no
F3 C236 3.301(4) . no
F3 F1 2.653(3) . no
F3 O6 2.878(3) . no
F3 O5 3.177(3) . no
F3 O3 2.849(3) . no
F4 C315 3.355(5) 3_656 no
F4 O6 2.667(3) . no
F4 F2 2.592(3) . no
F4 F1 2.742(3) . no
F4 C314 3.259(5) 3_656 no
F5 O9 2.830(3) . no
F5 F7 2.688(3) . no
F5 F8 2.695(3) . no
F6 O11 3.010(3) . no
F6 F8 2.621(3) . no
F6 O10 2.632(3) . no
F7 O12 2.862(3) . no
F7 F5 2.688(3) . no
F7 O9 2.797(3) . no
F7 C124 3.290(4) 3_555 no
F8 F5 2.695(3) . no
F8 O12 2.667(3) . no
F8 C123 3.366(4) 3_555 no
F8 F6 2.621(3) . no
F8 C233 3.107(4) 3_555 no
F1 H315 2.7000 3_656 no
F2 H11 2.6800 . no
F2 H315 2.5900 3_656 no
F3 H423 2.8600 3_656 no
F3 H236 2.5000 . no
F4 H422 2.7600 . no
F4 H423 2.6500 3_656 no
F6 H233 2.6400 3_555 no
F7 H124 2.5800 3_555 no
F8 H123 2.5100 3_555 no
F8 H122 2.6600 . no
F8 H233 2.7000 3_555 no
O1 C413 3.192(5) 4_554 no
O1 C412 3.419(4) 4_554 no
O1 C136 3.168(4) . no
O2 C2 3.055(4) . no
O2 C112 2.882(4) . no
O2 C214 3.304(4) 4_555 no
O2 O12 2.978(3) . no
O2 C1 2.775(4) . no
O2 P1 3.259(2) . no
O2 C10 3.065(3) . no
O2 C111 3.119(4) . no
O2 O11 2.591(3) . no
O2 O3 2.880(3) . no
O2 O4 2.822(4) . no
O3 F1 2.837(3) . no
O3 P2 2.967(2) . no
O3 C10 3.355(4) . no
O3 F3 2.849(3) . no
O3 C226 3.105(4) . no
O3 C236 3.266(4) . no
O3 O5 3.072(3) . no
O3 O12 2.760(3) . no
O3 C5 3.385(4) . no
O3 O2 2.880(3) . no
O3 C221 3.103(4) . no
O3 C1 3.042(4) . no
O4 F2 2.624(3) . no
O4 C11 3.180(6) . no
O4 C1 3.058(4) . no
O4 O2 2.822(4) . no
O4 O5 3.119(3) . no
O5 O4 3.119(3) . no
O5 C412 3.322(4) . no
O5 F3 3.177(3) . no
O5 O11 3.036(3) . no
O5 O3 3.072(3) . no
O5 F2 3.094(3) . no
O5 C2 2.687(4) . no
O5 O7 2.623(4) . no
O6 C411 3.269(4) . no
O6 O7 3.008(3) . no
O6 C311 3.383(3) . no
O6 P3 3.310(2) . no
O6 C422 3.225(4) . no
O6 P4 3.017(2) . no
O6 F4 2.667(3) . no
O6 O9 2.813(3) . no
O6 C312 2.970(4) . no
O6 F3 2.878(3) . no
O7 O6 3.008(3) . no
O7 O5 2.623(4) . no
O7 C412 2.906(4) . no
O7 C411 3.310(4) . no
O7 C7 2.980(4) . no
O7 C6 2.855(4) . no
O7 P4 3.217(2) . no
O7 O10 2.733(3) . no
O7 C5 3.100(4) . no
O7 O9 2.859(3) . no
O8 O8 3.119(4) 3_556 no
O8 C326 3.232(4) . no
O8 C335 3.112(4) 3_556 no
O8 C336 3.065(5) 3_556 no
O8 C436 3.119(4) . no
O9 C6 3.013(4) . no
O9 C5 3.404(4) . no
O9 F5 2.830(3) . no
O9 C331 3.188(4) . no
O9 O7 2.859(3) . no
O9 O6 2.813(3) . no
O9 F7 2.797(3) . no
O9 C336 3.077(4) . no
O9 P3 3.068(2) . no
O10 O7 2.733(3) . no
O10 O11 3.119(3) . no
O10 C6 3.172(4) . no
O10 F6 2.632(3) . no
O11 O2 2.591(3) . no
O11 O10 3.119(3) . no
O11 O5 3.036(3) . no
O11 F6 3.010(3) . no
O11 C7 2.787(4) . no
O12 F7 2.862(3) . no
O12 F8 2.667(3) . no
O12 P1 3.112(2) . no
O12 C231 3.266(4) . no
O12 O3 2.760(3) . no
O12 C236 3.060(4) . no
O12 C122 3.147(4) . no
O12 P2 3.269(3) . no
O12 O2 2.978(3) . no
O1 H136 2.8500 . no
O1 H226 2.7600 . no
O1 H413 2.6700 4_554 no
O2 H112 2.7300 . no
O2 H214 2.5900 4_555 no
O3 H2B 2.7500 . no
O3 H2A 2.9100 . no
O3 H236 2.4400 . no
O3 H226 2.7900 . no
O4 H215 2.6000 4_555 no
O4 H11 2.2300 . no
O4 H226 2.9200 . no
O4 H2B 2.2000 . no
O5 H7A 1.8700 . no
O6 H422 2.4000 . no
O6 H312 2.4400 . no
O6 H7A 2.6500 . no
O7 H412 2.3600 . no
O8 H336 2.7800 . no
O8 H336 2.4600 3_556 no
O8 H436 2.7900 . no
O8 H326 2.8400 . no
O8 H335 2.5600 3_556 no
O9 H7B 2.6400 . no
O9 H7A 2.8000 . no
O9 H336 2.6500 . no
O9 H312 2.7800 . no
O10 H134 2.8300 4_555 no
O10 H7B 2.0000 . no
O10 H325 2.8200 3_556 no
O11 H7A 2.8900 . no
O11 H2A 1.8000 . no
O12 H122 2.3000 . no
O12 H236 2.7000 . no
O12 H2A 2.5800 . no
C1 O4 3.058(4) . no
C1 C2 3.350(4) . no
C1 C131 3.255(5) . no
C1 P1 2.998(4) . no
C1 P2 3.037(3) . no
C1 O2 2.775(4) . no
C1 O3 3.042(4) . no
C1 C226 3.293(5) . no
C1 C136 3.132(4) . no
C2 O5 2.687(4) . no
C2 C226 3.277(5) . no
C5 C411 3.381(4) . no
C5 O3 3.385(4) . no
C6 C336 3.295(4) . no
C6 C431 3.305(5) . no
C6 O7 2.855(4) . no
C6 P3 2.869(4) . no
C6 C321 3.321(4) . no
C6 C7 3.391(4) . no
C6 C436 3.155(4) . no
C6 P4 3.066(4) . no
C6 C331 3.526(4) . no
C6 O10 3.172(4) . no
C6 C326 3.299(4) . no
C6 O9 3.013(4) . no
C7 O11 2.787(4) . no
C7 C336 3.387(4) . no
C10 C116 3.520(5) . no
C11 O4 3.180(6) . no
C1 H226 2.5100 . no
C1 H136 2.7000 . no
C1 H2B 2.9600 . no
C2 H11 3.0500 . no
C2 H226 2.8100 . no
C2 H2B 2.6000 . no
C5 H7A 2.4800 . no
C6 H7B 2.8700 . no
C6 H336 2.5700 . no
C6 H436 2.7800 . no
C6 H326 3.0300 . no
C7 H336 2.7800 . no
C7 H7A 2.9900 . no
C7 H7B 2.4400 . no
C10 H2A 2.3900 . no
C112 C132 3.289(5) . no
C112 O2 2.882(4) . no
C116 C10 3.520(5) . no
C116 C122 3.462(5) . no
C121 C212 3.219(5) . no
C122 C212 3.434(5) . no
C122 O12 3.147(4) . no
C122 C116 3.462(5) . no
C123 C234 3.500(6) 3_555 no
C123 F8 3.366(4) 3_555 no
C124 F7 3.290(4) 3_555 no
C126 C132 3.448(4) . no
C126 C212 3.409(6) . no
C126 C136 3.590(5) . no
C132 C333 3.513(5) 2_555 no
C132 C126 3.448(4) . no
C132 C112 3.289(5) . no
C133 C334 3.589(5) 2_555 no
C133 C333 3.522(5) 2_555 no
C136 C211 3.529(5) . no
C136 C212 3.534(5) . no
C136 C126 3.590(5) . no
C136 O1 3.168(4) . no
C136 C1 3.132(4) . no
C211 C136 3.529(5) . no
C111 H132 2.6900 . no
C212 C121 3.219(5) . no
C112 H132 2.7500 . no
C212 C136 3.534(5) . no
C112 H2A 3.0400 . no
C212 C232 3.276(5) . no
C212 C126 3.409(6) . no
C212 C122 3.434(5) . no
C112 H333 2.9700 2_555 no
C213 C334 3.455(5) 3_555 no
C214 O2 3.304(4) 4_554 no
C216 C226 3.515(4) . no
C216 C222 3.447(5) . no
C121 H212 2.5900 . no
C121 H116 2.6300 . no
C122 H116 2.7400 . no
C222 C236 3.459(5) . no
C122 H212 2.5700 . no
C222 C216 3.447(5) . no
C123 H212 2.8600 . no
C223 Cl1 3.512(4) 4_554 no
C225 F1 3.286(4) . no
C226 C1 3.293(5) . no
C126 H212 2.8900 . no
C226 C216 3.515(4) . no
C226 O3 3.105(4) . no
C226 F1 3.208(4) . no
C226 C2 3.277(5) . no
C131 H112 3.0600 . no
C131 H126 2.5300 . no
C132 H126 2.7200 . no
C132 H112 3.0300 . no
C232 C212 3.276(5) . no
C233 F8 3.107(4) 3_555 no
C234 C123 3.500(6) 3_555 no
C236 O3 3.266(4) . no
C236 F3 3.301(4) . no
C236 O12 3.060(4) . no
C236 C222 3.459(5) . no
C311 C422 3.332(4) . no
C211 H136 2.6600 . no
C211 H232 2.8000 . no
C312 C332 3.587(5) . no
C312 O6 2.970(4) . no
C212 H136 2.9100 . no
C212 H232 2.5700 . no
C213 H334 2.9700 3_555 no
C314 F4 3.259(5) 3_656 no
C214 H2B 3.0400 4_554 no
C215 H2B 3.0900 4_554 no
C315 F2 3.353(5) 3_656 no
C315 F4 3.355(5) 3_656 no
C315 F1 3.315(4) 3_656 no
C215 H433 3.0000 1_554 no
C316 C322 3.300(5) . no
C216 H413 2.9400 4_554 no
C216 H136 2.8100 . no
C316 C332 3.411(6) . no
C221 H216 2.5000 . no
C322 C316 3.300(5) . no
C322 C422 3.479(5) . no
C322 C426 3.337(5) . no
C322 C421 3.209(4) . no
C222 H216 3.0100 . no
C223 H323 3.0000 3_656 no
C224 H323 3.0900 3_656 no
C326 C6 3.299(4) . no
C326 O8 3.232(4) . no
C226 H216 2.7700 . no
C326 C336 3.462(4) . no
C231 H222 2.5900 . no
C232 H222 2.8900 . no
C332 C312 3.587(5) . no
C232 H434 2.8900 1_554 no
C232 H212 2.9100 . no
C332 C316 3.411(6) . no
C333 C132 3.513(5) 2_545 no
C333 C133 3.522(5) 2_545 no
C334 C133 3.589(5) 2_545 no
C334 C213 3.455(5) 3_555 no
C335 O8 3.112(4) 3_556 no
C336 O9 3.077(4) . no
C336 O8 3.065(5) 3_556 no
C336 C7 3.387(4) . no
C336 C326 3.462(4) . no
C336 C6 3.295(4) . no
C311 H322 3.0800 . no
C311 H332 2.5400 . no
C311 H422 2.8600 . no
C411 C5 3.381(4) . no
C412 O1 3.419(4) 4_555 no
C412 C432 3.208(5) . no
C412 O5 3.322(4) . no
C412 O7 2.906(4) . no
C413 O1 3.192(5) 4_555 no
C415 F2 3.104(5) . no
C416 C422 3.327(4) . no
C316 H332 2.6400 . no
C316 H322 2.8100 . no
C321 H316 2.8700 . no
C421 C322 3.209(4) . no
C321 H436 2.7900 . no
C422 O6 3.225(4) . no
C422 P3 3.667(4) . no
C422 C311 3.332(4) . no
C322 H436 2.9700 . no
C322 H316 2.6500 . no
C422 C416 3.327(4) . no
C422 C322 3.479(5) . no
C323 H224 3.0900 3_656 no
C323 H436 3.1000 . no
C324 H436 3.0900 . no
C325 H436 2.9200 . no
C326 H133 2.9700 2_545 no
C426 C436 3.498(6) . no
C326 H436 2.7600 . no
C426 C322 3.337(5) . no
C331 H326 2.6400 . no
C432 C412 3.208(5) . no
C333 H213 2.9900 3_555 no
C334 H213 2.7600 3_555 no
C436 O8 3.119(4) . no
C436 C426 3.498(6) . no
C336 H326 2.7100 . no
C436 C6 3.155(4) . no
C411 H432 2.5800 . no
C412 H432 2.5500 . no
C412 H7A 2.9700 . no
C421 H416 2.4900 . no
C421 H322 2.7500 . no
C422 H322 2.7400 . no
C422 H416 2.6300 . no
C423 H322 2.9200 . no
C424 H322 3.0800 . no
C425 H322 3.1000 . no
C426 H322 2.9400 . no
C431 H426 2.6300 . no
C432 H412 3.0400 . no
C436 H426 2.9600 . no
H2A C10 2.3900 . no
H2A C112 3.0400 . no
H2A O11 1.8000 . no
H2B C214 3.0400 4_555 no
H2B C215 3.0900 4_555 no
H2B O4 2.2000 . no
H2B C2 2.6000 . no
H2B H214 2.4900 4_555 no
H7A O5 1.8700 . no
H7A O11 2.8900 . no
H7A C412 2.9700 . no
H7A C7 2.9900 . no
H7A C5 2.4800 . no
H7B C7 2.4400 . no
H7B O10 2.0000 . no
H11 F2 2.6800 . no
H11 O4 2.2300 . no
H11 C2 3.0500 . no
H112 C131 3.0600 . no
H112 C132 3.0300 . no
H112 H333 2.5800 2_555 no
H112 H214 2.4500 4_555 no
H112 O2 2.7300 . no
H116 C121 2.6300 . no
H116 C122 2.7400 . no
H122 Ru1 3.3500 . no
H122 F8 2.6600 . no
H122 O12 2.3000 . no
H123 F8 2.5100 3_555 no
H124 F7 2.5800 3_555 no
H126 C131 2.5300 . no
H126 C132 2.7200 . no
H132 C112 2.7500 . no
H132 C111 2.6900 . no
H133 C326 2.9700 2_555 no
H134 O10 2.8300 4_554 no
H136 O1 2.8500 . no
H136 C1 2.7000 . no
H136 C211 2.6600 . no
H136 C212 2.9100 . no
H136 C216 2.8100 . no
H136 Ru1 3.4700 . no
H212 C121 2.5900 . no
H212 C122 2.5700 . no
H212 C123 2.8600 . no
H212 C126 2.8900 . no
H212 C232 2.9100 . no
H212 H232 2.2600 . no
H213 C333 2.9900 3_555 no
H213 C334 2.7600 3_555 no
H213 H334 2.4500 3_555 no
H214 H2B 2.4900 4_554 no
H214 H112 2.4500 4_554 no
H214 O2 2.5900 4_554 no
H215 O4 2.6000 4_554 no
H216 C222 3.0100 . no
H216 C226 2.7700 . no
H216 C221 2.5000 . no
H216 H413 2.4700 4_554 no
H222 C232 2.8900 . no
H222 C231 2.5900 . no
H223 H323 2.4100 3_656 no
H224 C323 3.0900 3_656 no
H225 Cl3 3.1300 . no
H226 O3 2.7900 . no
H226 Ru1 3.2300 . no
H226 O4 2.9200 . no
H226 C1 2.5100 . no
H226 C2 2.8100 . no
H226 O1 2.7600 . no
H232 C211 2.8000 . no
H232 H212 2.2600 . no
H232 H434 2.2600 1_554 no
H232 C212 2.5700 . no
H233 F6 2.6400 3_555 no
H233 F8 2.7000 3_555 no
H236 Ru1 3.3400 . no
H236 F3 2.5000 . no
H236 O3 2.4400 . no
H236 O12 2.7000 . no
H312 Ru2 3.2700 . no
H312 O9 2.7800 . no
H312 O6 2.4400 . no
H315 F1 2.7000 3_656 no
H315 F2 2.5900 3_656 no
H315 Cl2 3.1200 3_656 no
H316 C322 2.6500 . no
H316 H322 2.2500 . no
H316 C321 2.8700 . no
H322 H316 2.2500 . no
H322 C426 2.9400 . no
H322 C311 3.0800 . no
H322 C316 2.8100 . no
H322 C421 2.7500 . no
H322 C422 2.7400 . no
H322 C423 2.9200 . no
H322 C424 3.0800 . no
H322 C425 3.1000 . no
H323 C224 3.0900 3_656 no
H323 H223 2.4100 3_656 no
H323 C223 3.0000 3_656 no
H325 O10 2.8200 3_556 no
H326 O8 2.8400 . no
H326 C331 2.6400 . no
H326 C336 2.7100 . no
H326 C6 3.0300 . no
H332 C311 2.5400 . no
H332 C316 2.6400 . no
H333 C112 2.9700 2_545 no
H333 H112 2.5800 2_545 no
H334 C213 2.9700 3_555 no
H334 H213 2.4500 3_555 no
H335 O8 2.5600 3_556 no
H336 O8 2.7800 . no
H336 O9 2.6500 . no
H336 C6 2.5700 . no
H336 C7 2.7800 . no
H336 O8 2.4600 3_556 no
H336 Ru2 3.2400 . no
H412 Ru2 3.6600 . no
H412 O7 2.3600 . no
H412 C432 3.0400 . no
H412 H432 2.5600 . no
H413 O1 2.6700 4_555 no
H413 C216 2.9400 4_555 no
H413 H216 2.4700 4_555 no
H416 C422 2.6300 . no
H416 C421 2.4900 . no
H422 F4 2.7600 . no
H422 O6 2.4000 . no
H422 C311 2.8600 . no
H422 Ru2 3.3600 . no
H423 F3 2.8600 3_656 no
H423 F4 2.6500 3_656 no
H426 C436 2.9600 . no
H426 C431 2.6300 . no
H432 C411 2.5800 . no
H432 C412 2.5500 . no
H432 H412 2.5600 . no
H432 Cl3 2.9600 4_555 no
H433 C215 3.0000 1_556 no
H434 C232 2.8900 1_556 no
H434 H232 2.2600 1_556 no
H436 C326 2.7600 . no
H436 C6 2.7800 . no
H436 C321 2.7900 . no
H436 C322 2.9700 . no
H436 C323 3.1000 . no
H436 C324 3.0900 . no
H436 C325 2.9200 . no
H436 Ru2 3.6300 . no
H436 O8 2.7900 . no

loop_
_geom_hbond_atom_site_label_D
_geom_hbond_atom_site_label_H
_geom_hbond_atom_site_label_A
_geom_hbond_distance_DH
_geom_hbond_distance_HA
_geom_hbond_distance_DA
_geom_hbond_angle_DHA
_geom_hbond_site_symmetry_A
_geom_hbond_publ_flag
O2 H2A O11 0.8000 1.8000 2.591(3) 170.00 . yes
O2 H2B O4 0.8000 2.2000 2.822(4) 135.00 . yes
O7 H7A O5 0.8000 1.8700 2.623(4) 157.00 . yes
O7 H7B O10 0.8000 2.0000 2.733(3) 152.00 . yes
C11 H11 O4 1.0000 2.2300 3.180(6) 158.00 . yes
C122 H122 O12 0.9500 2.3000 3.147(4) 148.00 . yes
C123 H123 F8 0.9500 2.5100 3.366(4) 149.00 3_555 yes
C214 H214 O2 0.9500 2.5900 3.304(4) 132.00 4_554 yes
C236 H236 F3 0.9500 2.5000 3.301(4) 142.00 . yes
C236 H236 O3 0.9500 2.4400 3.266(4) 145.00 . yes
C312 H312 O6 0.9500 2.4400 2.970(4) 115.00 . yes
C335 H335 O8 0.9500 2.5600 3.112(4) 118.00 3_556 yes
C336 H336 O8 0.9500 2.4600 3.065(5) 122.00 3_556 yes
C412 H412 O7 0.9500 2.3600 2.906(4) 116.00 . yes
C422 H422 O6 0.9500 2.4000 3.225(4) 146.00 . yes

loop_
_geom_torsion_atom_site_label_1
_geom_torsion_atom_site_label_2
_geom_torsion_atom_site_label_3
_geom_torsion_atom_site_label_4
_geom_torsion
_geom_torsion_publ_flag
P2 Ru1 P1 C111 155.95(10) no
P2 Ru1 P1 C121 39.74(13) no
P2 Ru1 P1 C131 -84.56(13) no
O2 Ru1 P1 C111 -24.99(11) no
O2 Ru1 P1 C121 -141.19(14) no
O2 Ru1 P1 C131 94.51(14) no
O12 Ru1 P1 C111 62.03(12) no
O12 Ru1 P1 C121 -54.17(14) no
O12 Ru1 P1 C131 -178.47(14) no
C1 Ru1 P1 C111 -111.32(14) no
C1 Ru1 P1 C121 132.47(17) no
C1 Ru1 P1 C131 8.17(16) no
P1 Ru1 P2 C211 35.28(13) no
P1 Ru1 P2 C221 152.02(10) no
P1 Ru1 P2 C231 -94.71(12) no
O3 Ru1 P2 C211 -155.48(14) no
O3 Ru1 P2 C221 -38.74(12) no
O3 Ru1 P2 C231 74.54(13) no
O12 Ru1 P2 C211 124.08(14) no
O12 Ru1 P2 C221 -119.19(12) no
O12 Ru1 P2 C231 -5.91(13) no
C1 Ru1 P2 C211 -55.81(16) no
C1 Ru1 P2 C221 60.93(14) no
C1 Ru1 P2 C231 174.20(15) no
P2 Ru1 O3 C2 130.2(3) no
O2 Ru1 O3 C2 -46.5(3) no
O12 Ru1 O3 C2 -134.5(3) no
C1 Ru1 O3 C2 38.7(3) no
P1 Ru1 O12 C10 -98.0(3) no
P2 Ru1 O12 C10 161.2(3) no
O2 Ru1 O12 C10 -6.0(3) no
O3 Ru1 O12 C10 78.3(3) no
P4 Ru2 P3 C311 -85.97(12) no
P4 Ru2 P3 C321 44.37(14) no
P4 Ru2 P3 C331 158.85(12) no
O6 Ru2 P3 C311 -0.65(13) no
O6 Ru2 P3 C321 129.70(14) no
O6 Ru2 P3 C331 -115.83(13) no
O9 Ru2 P3 C311 81.88(14) no
O9 Ru2 P3 C321 -147.78(15) no
O9 Ru2 P3 C331 -33.31(14) no
C6 Ru2 P3 C311 -178.76(15) no
C6 Ru2 P3 C321 -48.42(16) no
C6 Ru2 P3 C331 66.06(16) no
P3 Ru2 P4 C411 145.04(13) no
P3 Ru2 P4 C421 29.19(12) no
P3 Ru2 P4 C431 -96.29(12) no
O6 Ru2 P4 C411 50.30(14) no
O6 Ru2 P4 C421 -65.55(13) no
O6 Ru2 P4 C431 168.98(13) no
O7 Ru2 P4 C411 -38.00(14) no
O7 Ru2 P4 C421 -153.86(14) no
O7 Ru2 P4 C431 80.67(14) no
C6 Ru2 P4 C411 -128.14(16) no
C6 Ru2 P4 C421 116.00(15) no
C6 Ru2 P4 C431 -9.47(15) no
P3 Ru2 O6 C5 164.3(2) no
P4 Ru2 O6 C5 -95.9(2) no
O7 Ru2 O6 C5 -5.5(2) no
O9 Ru2 O6 C5 77.9(2) no
P3 Ru2 O9 C7 134.1(2) no
O6 Ru2 O9 C7 -129.8(2) no
O7 Ru2 O9 C7 -40.7(2) no
C6 Ru2 O9 C7 48.4(3) no
C121 P1 C131 C132 88.0(3) no
C121 P1 C131 C136 -86.0(3) no
C121 P1 C111 C112 -161.9(3) no
C121 P1 C111 C116 24.2(3) no
C131 P1 C111 C112 -55.4(3) no
C131 P1 C111 C116 130.6(3) no
Ru1 P1 C121 C122 30.6(4) no
Ru1 P1 C121 C126 -147.0(3) no
C111 P1 C121 C122 -88.1(3) no
C111 P1 C121 C126 94.3(3) no
C131 P1 C121 C122 162.8(3) no
C131 P1 C121 C126 -14.8(4) no
Ru1 P1 C131 C136 46.1(3) no
C111 P1 C131 C132 -19.3(3) no
C111 P1 C131 C136 166.7(2) no
Ru1 P1 C111 C112 72.2(3) no
Ru1 P1 C111 C116 -101.8(3) no
Ru1 P1 C131 C132 -139.9(2) no
Ru1 P2 C211 C216 97.3(3) no
C221 P2 C211 C212 159.1(3) no
Ru1 P2 C211 C212 -77.5(3) no
C231 P2 C211 C212 55.2(3) no
C231 P2 C211 C216 -130.0(3) no
Ru1 P2 C221 C222 157.6(2) no
Ru1 P2 C221 C226 -29.9(3) no
C211 P2 C221 C222 -74.1(3) no
C211 P2 C221 C226 98.5(3) no
C221 P2 C211 C216 -26.1(3) no
C221 P2 C231 C232 -104.9(3) no
C231 P2 C221 C222 36.0(3) no
C231 P2 C221 C226 -151.5(3) no
Ru1 P2 C231 C232 134.5(3) no
Ru1 P2 C231 C236 -52.4(3) no
C211 P2 C231 C232 -1.4(4) no
C211 P2 C231 C236 171.8(3) no
C221 P2 C231 C236 68.3(3) no
C311 P3 C321 C322 42.2(3) no
C321 P3 C331 C336 94.5(3) no
Ru2 P3 C311 C316 144.7(3) no
C321 P3 C311 C312 -176.2(2) no
C321 P3 C311 C316 11.9(3) no
C331 P3 C311 C312 79.4(3) no
C331 P3 C311 C316 -92.5(3) no
Ru2 P3 C321 C322 -91.2(3) no
C311 P3 C321 C326 -145.6(2) no
C331 P3 C321 C322 146.5(3) no
C331 P3 C321 C326 -41.3(3) no
Ru2 P3 C331 C332 157.3(2) no
Ru2 P3 C331 C336 -28.7(3) no
C311 P3 C331 C332 32.8(3) no
C311 P3 C331 C336 -153.2(3) no
C321 P3 C331 C332 -79.6(3) no
Ru2 P3 C311 C312 -43.4(3) no
Ru2 P3 C321 C326 81.0(2) no
Ru2 P4 C411 C416 -117.2(2) no
C421 P4 C411 C412 -171.6(3) no
Ru2 P4 C411 C412 63.0(3) no
C431 P4 C411 C412 -63.3(3) no
C431 P4 C411 C416 116.5(3) no
C421 P4 C411 C416 8.2(3) no
Ru2 P4 C421 C422 39.5(3) no
Ru2 P4 C421 C426 -143.0(2) no
C411 P4 C421 C422 -81.6(3) no
C411 P4 C421 C426 96.0(3) no
C431 P4 C421 C422 170.8(2) no
C431 P4 C421 C426 -11.6(3) no
Ru2 P4 C431 C432 -124.3(3) no
Ru2 P4 C431 C436 56.2(3) no
C411 P4 C431 C432 -1.7(4) no
C411 P4 C431 C436 178.7(3) no
C421 P4 C431 C432 104.1(3) no
C421 P4 C431 C436 -75.5(3) no
Ru1 O3 C2 O4 -2.7(5) no
Ru1 O3 C2 C3 179.9(2) no
Ru2 O6 C5 O5 0.9(5) no
Ru2 O6 C5 C4 -177.65(17) no
Ru2 O9 C7 C8 174.20(18) no
Ru2 O9 C7 O10 -7.1(5) no
Ru1 O12 C10 C9 -173.7(2) no
Ru1 O12 C10 O11 5.9(5) no
O3 C2 C3 F1 69.8(3) no
O3 C2 C3 C4 -51.5(4) no
O4 C2 C3 F1 -107.9(3) no
O3 C2 C3 F2 -173.7(3) no
O4 C2 C3 C4 130.9(3) no
O4 C2 C3 F2 8.6(5) no
F1 C3 C4 F3 -50.3(3) no
F1 C3 C4 F4 64.5(3) no
F2 C3 C4 F3 -164.9(3) no
F2 C3 C4 F4 -50.1(3) no
F1 C3 C4 C5 -172.8(2) no
C2 C3 C4 F3 71.4(4) no
C2 C3 C4 F4 -173.8(2) no
F2 C3 C4 C5 72.6(3) no
C2 C3 C4 C5 -51.2(3) no
F3 C4 C5 O6 73.1(3) no
F4 C4 C5 O5 137.9(3) no
F3 C4 C5 O5 -105.7(3) no
C3 C4 C5 O5 17.0(4) no
C3 C4 C5 O6 -164.2(2) no
F4 C4 C5 O6 -43.4(3) no
O10 C7 C8 C9 126.9(3) no
O10 C7 C8 F6 5.6(4) no
O9 C7 C8 F5 67.7(4) no
O9 C7 C8 F6 -175.5(3) no
O9 C7 C8 C9 -54.2(4) no
O10 C7 C8 F5 -111.1(3) no
F5 C8 C9 F8 59.4(3) no
F5 C8 C9 C10 -178.6(3) no
F6 C8 C9 F7 -168.9(2) no
F6 C8 C9 F8 -53.8(3) no
F6 C8 C9 C10 68.2(3) no
C7 C8 C9 F7 67.5(3) no
C7 C8 C9 F8 -177.5(2) no
C7 C8 C9 C10 -55.5(4) no
F5 C8 C9 F7 -55.6(3) no
F7 C9 C10 O11 -108.4(3) no
F8 C9 C10 O11 135.2(3) no
F8 C9 C10 O12 -45.2(4) no
C8 C9 C10 O11 14.5(4) no
C8 C9 C10 O12 -165.9(3) no
F7 C9 C10 O12 71.2(3) no
P2 C211 C212 C213 174.4(3) no
C216 C211 C212 C213 -0.5(5) no
C212 C211 C216 C215 0.1(5) no
C116 C111 C112 H112 -180.00 no
P1 C111 C116 H116 -7.00 no
C112 C111 C116 H116 179.00 no
P1 C111 C112 H112 6.00 no
P2 C211 C216 C215 -174.8(3) no
H112 C112 C113 C114 -180.00 no
C111 C112 C113 H113 -180.00 no
C211 C212 C213 C214 -0.4(5) no
H112 C112 C113 H113 0.00 no
C212 C213 C214 C215 1.7(6) no
C112 C113 C114 H114 180.00 no
H113 C113 C114 C115 180.00 no
H113 C113 C114 H114 0.00 no
H114 C114 C115 H115 0.00 no
H114 C114 C115 C116 180.00 no
C213 C214 C215 C216 -2.0(6) no
C113 C114 C115 H115 180.00 no
H115 C115 C116 C111 -179.00 no
C214 C215 C216 C211 1.1(5) no
C114 C115 C116 H116 -179.00 no
H115 C115 C116 H116 1.00 no
P2 C221 C222 C223 173.4(3) no
P1 C121 C122 H122 3.00 no
C126 C121 C122 H122 -180.00 no
P1 C121 C126 H126 -3.00 no
C122 C121 C126 H126 180.00 no
C222 C221 C226 C225 -0.7(5) no
C226 C221 C222 C223 0.5(5) no
P2 C221 C226 C225 -173.3(2) no
H122 C122 C123 C124 -179.00 no
C121 C122 C123 H123 -179.00 no
H122 C122 C123 H123 1.00 no
C221 C222 C223 C224 0.2(5) no
C122 C123 C124 H124 178.00 no
H123 C123 C124 C125 177.00 no
C222 C223 C224 C225 -0.7(5) no
H123 C123 C124 H124 -3.00 no
C223 C224 C225 C226 0.4(5) no
H124 C124 C125 C126 -178.00 no
C123 C124 C125 H125 -178.00 no
H124 C124 C125 H125 2.00 no
H125 C125 C126 H126 -1.00 no
C124 C125 C126 H126 179.00 no
H125 C125 C126 C121 179.00 no
C224 C225 C226 C221 0.3(5) no
P2 C231 C232 C233 171.4(3) no
C236 C231 C232 C233 -1.6(6) no
P2 C231 C236 C235 -171.4(3) no
C232 C231 C236 C235 2.3(6) no
C132 C131 C136 H136 180.00 no
P1 C131 C132 H132 5.00 no
C136 C131 C132 H132 179.00 no
P1 C131 C136 H136 -6.00 no
C131 C132 C133 H133 -178.00 no
H132 C132 C133 C134 -178.00 no
H132 C132 C133 H133 2.00 no
C231 C232 C233 C234 0.3(6) no
C232 C233 C234 C235 0.4(6) no
H133 C133 C134 C135 178.00 no
H133 C133 C134 H134 -2.00 no
C132 C133 C134 H134 178.00 no
C233 C234 C235 C236 0.3(6) no
H134 C134 C135 H135 1.00 no
C133 C134 C135 H135 -179.00 no
H134 C134 C135 C136 -179.00 no
H135 C135 C136 C131 -180.00 no
C134 C135 C136 H136 -180.00 no
C234 C235 C236 C231 -1.6(6) no
H135 C135 C136 H136 0.00 no
P4 C411 C412 C413 -179.7(3) no
C416 C411 C412 C413 0.5(5) no
P4 C411 C416 C415 179.5(3) no
C412 C411 C416 C415 -0.7(5) no
C316 C311 C312 H312 178.00 no
P3 C311 C316 H316 -6.00 no
P3 C311 C312 H312 5.00 no
C312 C311 C316 H316 -178.00 no
C411 C412 C413 C414 -0.3(5) no
H312 C312 C313 H313 1.00 no
C311 C312 C313 H313 -179.00 no
H312 C312 C313 C314 -179.00 no
C412 C413 C414 C415 0.3(5) no
C312 C313 C314 H314 -179.00 no
H313 C313 C314 C315 -179.00 no
H313 C313 C314 H314 1.00 no
C313 C314 C315 H315 179.00 no
H314 C314 C315 C316 179.00 no
H314 C314 C315 H315 -1.00 no
C413 C414 C415 C416 -0.6(6) no
C314 C315 C316 H316 180.00 no
H315 C315 C316 C311 180.00 no
C414 C415 C416 C411 0.8(6) no
H315 C315 C316 H316 0.00 no
P4 C421 C422 C423 178.3(2) no
P4 C421 C426 C425 -178.7(3) no
C422 C421 C426 C425 -1.2(5) no
P3 C321 C326 H326 8.00 no
C322 C321 C326 H326 -179.00 no
C426 C421 C422 C423 0.8(5) no
P3 C321 C322 H322 -9.00 no
C326 C321 C322 H322 179.00 no
C321 C322 C323 H323 -179.00 no
H322 C322 C323 C324 -179.00 no
H322 C322 C323 H323 1.00 no
C421 C422 C423 C424 0.7(5) no
C422 C423 C424 C425 -1.7(6) no
H323 C323 C324 C325 180.00 no
H323 C323 C324 H324 0.00 no
C322 C323 C324 H324 180.00 no
H324 C324 C325 H325 0.00 no
C423 C424 C425 C426 1.2(6) no
C323 C324 C325 H325 -180.00 no
H324 C324 C325 C326 -180.00 no
C324 C325 C326 H326 179.00 no
C424 C425 C426 C421 0.2(5) no
H325 C325 C326 C321 179.00 no
H325 C325 C326 H326 -1.00 no
P4 C431 C432 C433 179.7(4) no
C432 C431 C436 C435 0.9(6) no
C336 C331 C332 H332 177.00 no
P3 C331 C336 H336 9.00 no
C332 C331 C336 H336 -177.00 no
P3 C331 C332 H332 -8.00 no
C436 C431 C432 C433 -0.8(6) no
P4 C431 C436 C435 -179.5(3) no
C331 C332 C333 H333 -180.00 no
C431 C432 C433 C434 -0.3(8) no
H332 C332 C333 C334 -180.00 no
H332 C332 C333 H333 0.00 no
C332 C333 C334 H334 -178.00 no
C432 C433 C434 C435 1.3(8) no
H333 C333 C334 H334 2.00 no
H333 C333 C334 C335 -178.00 no
H334 C334 C335 H335 -2.00 no
C433 C434 C435 C436 -1.2(7) no
C333 C334 C335 H335 178.00 no
H334 C334 C335 C336 178.00 no
C434 C435 C436 C431 0.1(6) no
C334 C335 C336 H336 179.00 no
H335 C335 C336 C331 180.00 no
H335 C335 C336 H336 0.00 no
